data_7243765
loop_
_publ_author_name
'Okayasu, Misaki'
'Kikkawa, Shoko'
'Hikawa, Hidemasa'
'Azumaya, Isao'

_publ_section_title
;
 Relationship between crystal shape and unit cell shape: crystal shape
 modification via co-crystallization toward SXRD-suitable crystals
;
_journal_issue 44
_journal_name_full CrystEngComm
_journal_page_first 7760
_journal_page_last 7770
_journal_paper_doi 10.1039/D1CE00897H
_journal_volume 23
_journal_year 2021
_chemical_formula_moiety 'C15 H17 N O2 S'
_chemical_formula_sum 'C15 H17 N O2 S'
_chemical_formula_weight 275.36
_space_group_crystal_system triclinic
_space_group_IT_number 2
_space_group_name_Hall '-P 1'
_space_group_name_H-M_alt 'P -1'
_atom_sites_solution_hydrogens geom
_atom_sites_solution_primary direct
_atom_sites_solution_secondary difmap
_audit_update_record
;
2021-06-02 deposited with the CCDC.	2021-10-28 downloaded from the CCDC.
;
_cell_angle_alpha 82.341(5)
_cell_angle_beta 84.612(5)
_cell_angle_gamma 84.720(5)
_cell_formula_units_Z 4
_cell_length_a 9.0097(5)
_cell_length_b 12.3524(7)
_cell_length_c 12.9152(7)
_cell_measurement_reflns_used 4642
_cell_measurement_temperature 93
_cell_measurement_theta_max 28.21
_cell_measurement_theta_min 2.70
_cell_volume 1413.62(14)
_computing_cell_refinement 'CrysAlisPro 1.171.38.43 (Rigaku OD, 2015)'
_computing_data_collection 'CrysAlisPro 1.171.38.43 (Rigaku OD, 2015)'
_computing_data_reduction 'CrysAlisPro 1.171.38.43 (Rigaku OD, 2015)'
_computing_molecular_graphics 'CrystalStructure 4.3'
_computing_publication_material 'CrystalStructure 4.3 (Rigaku, 2019)'
_computing_structure_refinement 'SHELXL Version 2018/3 (Sheldrick, 2008)'
_computing_structure_solution 'SHELXT Version 2018/2 (Sheldrick, 2014)'
_diffrn_ambient_temperature 93
_diffrn_detector_area_resol_mean 5.811
_diffrn_measured_fraction_theta_full 0.999
_diffrn_measured_fraction_theta_max 0.997
_diffrn_measurement_device_type 'Rigaku XtaLAB P200'
_diffrn_measurement_method \w
_diffrn_radiation_type 'Mo K\a'
_diffrn_radiation_wavelength 0.71073
_diffrn_reflns_av_R_equivalents 0.1726
_diffrn_reflns_av_unetI/netI 0.1378
_diffrn_reflns_Laue_measured_fraction_full 0.999
_diffrn_reflns_Laue_measured_fraction_max 0.997
_diffrn_reflns_limit_h_max 11
_diffrn_reflns_limit_h_min -11
_diffrn_reflns_limit_k_max 16
_diffrn_reflns_limit_k_min -16
_diffrn_reflns_limit_l_max 16
_diffrn_reflns_limit_l_min -16
_diffrn_reflns_number 45577
_diffrn_reflns_point_group_measured_fraction_full 0.999
_diffrn_reflns_point_group_measured_fraction_max 0.997
_diffrn_reflns_theta_full 25.242
_diffrn_reflns_theta_max 27.498
_diffrn_reflns_theta_min 2.672
_diffrn_standards_number 0
_exptl_absorpt_coefficient_mu 0.226
_exptl_absorpt_correction_T_max 0.998
_exptl_absorpt_correction_T_min 0.553
_exptl_absorpt_correction_type multi-scan
_exptl_absorpt_process_details
;
CrysAlisPro 1.171.38.43 (Rigaku Oxford Diffraction, 2015)
Empirical absorption correction using spherical harmonics,
 implemented in SCALE3 ABSPACK scaling algorithm.
;
_exptl_crystal_colour colorless
_exptl_crystal_density_diffrn 1.294
_exptl_crystal_density_method 'not measured'
_exptl_crystal_description prism
_exptl_crystal_F_000 584.00
_exptl_crystal_size_max 0.280
_exptl_crystal_size_mid 0.040
_exptl_crystal_size_min 0.010
_refine_diff_density_max 0.68
_refine_diff_density_min -0.69
_refine_ls_extinction_method none
_refine_ls_goodness_of_fit_ref 1.016
_refine_ls_hydrogen_treatment mixed
_refine_ls_number_parameters 351
_refine_ls_number_reflns 6479
_refine_ls_number_restraints 0
_refine_ls_R_factor_all 0.1530
_refine_ls_R_factor_gt 0.0774
_refine_ls_shift/su_max 0.000
_refine_ls_structure_factor_coef Fsqd
_refine_ls_weighting_details 'w = 1/[\s^2^(Fo^2^)+(0.1027P)^2^+1.5972P] where P=(Fo^2^+2Fc^2^)/3'
_refine_ls_weighting_scheme calc
_refine_ls_wR_factor_gt 0.1845
_refine_ls_wR_factor_ref 0.2176
_reflns_Friedel_coverage 0.000
_reflns_number_gt 3711
_reflns_number_total 6479
_reflns_threshold_expression F^2^>2.0\s(F^2^)
_cod_data_source_file d1ce00897h2.cif
_cod_data_source_block 16s03a46_ab1
_cod_depositor_comments 'Adding full bibliography for 7243759--7243776.cif.'
_cod_database_code 7243765

loop_
_space_group_symop_id
_space_group_symop_operation_xyz
1 +X,+Y,+Z
2 -X,-Y,-Z

loop_
_atom_site_label
_atom_site_type_symbol
_atom_site_fract_x
_atom_site_fract_y
_atom_site_fract_z
_atom_site_U_iso_or_equiv
_atom_site_adp_type
_atom_site_occupancy
_atom_site_site_symmetry_order
_atom_site_calc_flag
_atom_site_refinement_flags_posn
_atom_site_refinement_flags_adp
_atom_site_refinement_flags_occupancy
_atom_site_disorder_assembly
_atom_site_disorder_group
S1 S 0.64355(11) 0.31677(8) 0.72909(8) 0.0188(3) Uani 1 1 d . . . . .
S2 S 0.15700(11) 0.16968(8) 0.75855(8) 0.0188(3) Uani 1 1 d . . . . .
O1 O 0.6735(3) 0.3086(2) 0.8370(2) 0.0234(7) Uani 1 1 d . . . . .
O2 O 0.4904(3) 0.3246(2) 0.7029(2) 0.0227(7) Uani 1 1 d . . . . .
O3 O 0.2143(3) 0.1732(2) 0.6510(2) 0.0234(7) Uani 1 1 d . . . . .
O4 O -0.0007(3) 0.1600(2) 0.7854(2) 0.0242(7) Uani 1 1 d . . . . .
N1 N 0.7266(4) 0.2074(3) 0.6863(3) 0.0205(8) Uani 1 1 d . . . . .
N2 N 0.1993(4) 0.2841(3) 0.7953(3) 0.0190(8) Uani 1 1 d . . . . .
C1 C 0.7263(5) 0.1833(3) 0.5804(3) 0.0198(9) Uani 1 1 d . . . . .
C2 C 0.5919(5) 0.1724(3) 0.5398(3) 0.0221(9) Uani 1 1 d . . . . .
H2A H 0.500126 0.183002 0.581169 0.027 Uiso 1 1 calc R U . . .
C3 C 0.5921(5) 0.1460(3) 0.4386(3) 0.0247(10) Uani 1 1 d . . . . .
C4 C 0.7280(5) 0.1286(3) 0.3804(3) 0.0257(10) Uani 1 1 d . . . . .
H4 H 0.727928 0.110564 0.311164 0.031 Uiso 1 1 calc R U . . .
C5 C 0.8647(5) 0.1367(3) 0.4205(3) 0.0263(10) Uani 1 1 d . . . . .
C6 C 0.8622(5) 0.1651(3) 0.5216(3) 0.0235(10) Uani 1 1 d . . . . .
H6 H 0.953398 0.172016 0.550675 0.028 Uiso 1 1 calc R U . . .
C7 C 0.7234(4) 0.4328(3) 0.6599(3) 0.0179(9) Uani 1 1 d . . . . .
C8 C 0.8723(4) 0.4485(3) 0.6721(3) 0.0179(9) Uani 1 1 d . . . . .
H8 H 0.929730 0.395604 0.715437 0.022 Uiso 1 1 calc R U . . .
C9 C 0.9365(5) 0.5417(3) 0.6206(3) 0.0211(9) Uani 1 1 d . . . . .
C10 C 0.8472(5) 0.6178(3) 0.5577(3) 0.0242(10) Uani 1 1 d . . . . .
H10 H 0.888860 0.681906 0.522330 0.029 Uiso 1 1 calc R U . . .
C11 C 0.7010(5) 0.6020(3) 0.5461(3) 0.0256(10) Uani 1 1 d . . . . .
H11 H 0.643734 0.654538 0.502290 0.031 Uiso 1 1 calc R U . . .
C12 C 0.6360(5) 0.5097(3) 0.5979(3) 0.0217(9) Uani 1 1 d . . . . .
H12 H 0.534344 0.499370 0.591098 0.026 Uiso 1 1 calc R U . . .
C13 C 0.4470(5) 0.1320(4) 0.3945(4) 0.0314(11) Uani 1 1 d . . . . .
H13A H 0.363298 0.147524 0.446018 0.038 Uiso 1 1 calc R U . . .
H13B H 0.436610 0.182906 0.330116 0.038 Uiso 1 1 calc R U . . .
H13C H 0.446668 0.056601 0.378815 0.038 Uiso 1 1 calc R U . . .
C14 C 1.0105(5) 0.1167(4) 0.3564(4) 0.0332(11) Uani 1 1 d . . . . .
H14A H 1.093590 0.126077 0.397323 0.040 Uiso 1 1 calc R U . . .
H14B H 1.019191 0.041866 0.337780 0.040 Uiso 1 1 calc R U . . .
H14C H 1.013613 0.169068 0.292331 0.040 Uiso 1 1 calc R U . . .
C15 C 1.0954(5) 0.5615(4) 0.6340(3) 0.0255(10) Uani 1 1 d . . . . .
H15A H 1.120701 0.630465 0.592168 0.031 Uiso 1 1 calc R U . . .
H15B H 1.106285 0.565795 0.708113 0.031 Uiso 1 1 calc R U . . .
H15C H 1.162796 0.501017 0.610533 0.031 Uiso 1 1 calc R U . . .
C16 C 0.1678(4) 0.3101(3) 0.9011(3) 0.0179(9) Uani 1 1 d . . . . .
C17 C 0.0206(4) 0.3210(3) 0.9450(3) 0.0196(9) Uani 1 1 d . . . . .
H17 H -0.059277 0.307469 0.906647 0.024 Uiso 1 1 calc R U . . .
C18 C -0.0089(5) 0.3519(3) 1.0452(3) 0.0211(9) Uani 1 1 d . . . . .
C19 C 0.1100(5) 0.3735(3) 1.0991(3) 0.0244(10) Uani 1 1 d . . . . .
H19 H 0.090350 0.395235 1.167189 0.029 Uiso 1 1 calc R U . . .
C20 C 0.2577(5) 0.3638(3) 1.0547(3) 0.0229(10) Uani 1 1 d . . . . .
C21 C 0.2853(5) 0.3307(3) 0.9558(3) 0.0203(9) Uani 1 1 d . . . . .
H21 H 0.385198 0.322018 0.925401 0.024 Uiso 1 1 calc R U . . .
C22 C 0.2509(5) 0.0588(3) 0.8331(3) 0.0197(9) Uani 1 1 d . . . . .
C23 C 0.4067(4) 0.0444(3) 0.8200(3) 0.0190(9) Uani 1 1 d . . . . .
H23 H 0.460828 0.095447 0.772943 0.023 Uiso 1 1 calc R U . . .
C24 C 0.4829(5) -0.0442(3) 0.8754(3) 0.0219(9) Uani 1 1 d . . . . .
C25 C 0.3995(5) -0.1154(3) 0.9464(3) 0.0255(10) Uani 1 1 d . . . . .
H25 H 0.449916 -0.175351 0.986445 0.031 Uiso 1 1 calc R U . . .
C26 C 0.2452(5) -0.1003(3) 0.9594(3) 0.0272(10) Uani 1 1 d . . . . .
H26 H 0.191220 -0.149984 1.008024 0.033 Uiso 1 1 calc R U . . .
C27 C 0.1681(5) -0.0130(3) 0.9021(3) 0.0219(9) Uani 1 1 d . . . . .
H27 H 0.062067 -0.002878 0.910030 0.026 Uiso 1 1 calc R U . . .
C28 C -0.1677(5) 0.3659(4) 1.0930(4) 0.0276(10) Uani 1 1 d . . . . .
H28A H -0.167629 0.387663 1.163252 0.033 Uiso 1 1 calc R U . . .
H28B H -0.224501 0.422650 1.048918 0.033 Uiso 1 1 calc R U . . .
H28C H -0.213980 0.296451 1.097954 0.033 Uiso 1 1 calc R U . . .
C29 C 0.3838(5) 0.3909(4) 1.1138(4) 0.0311(11) Uani 1 1 d . . . . .
H29A H 0.343169 0.412591 1.181748 0.037 Uiso 1 1 calc R U . . .
H29B H 0.455039 0.326390 1.124878 0.037 Uiso 1 1 calc R U . . .
H29C H 0.434993 0.451396 1.073033 0.037 Uiso 1 1 calc R U . . .
C30 C 0.6513(5) -0.0630(4) 0.8606(3) 0.0268(10) Uani 1 1 d . . . . .
H30A H 0.684675 -0.129084 0.905982 0.032 Uiso 1 1 calc R U . . .
H30B H 0.681640 -0.072396 0.787239 0.032 Uiso 1 1 calc R U . . .
H30C H 0.696717 0.000223 0.878926 0.032 Uiso 1 1 calc R U . . .
H1 H 0.800(5) 0.190(3) 0.713(3) 0.011(12) Uiso 1 1 d . . . . .
H2 H 0.295(5) 0.292(4) 0.762(4) 0.030(13) Uiso 1 1 d . . . . .

loop_
_atom_site_aniso_label
_atom_site_aniso_U_11
_atom_site_aniso_U_22
_atom_site_aniso_U_33
_atom_site_aniso_U_23
_atom_site_aniso_U_13
_atom_site_aniso_U_12
S1 0.0148(5) 0.0247(6) 0.0166(5) 0.0033(4) -0.0034(4) -0.0065(4)
S2 0.0155(6) 0.0227(6) 0.0179(5) 0.0028(4) -0.0059(4) -0.0028(4)
O1 0.0222(16) 0.0309(17) 0.0168(15) 0.0030(12) -0.0030(12) -0.0076(13)
O2 0.0132(15) 0.0312(17) 0.0236(16) 0.0008(13) -0.0012(12) -0.0074(12)
O3 0.0248(17) 0.0299(16) 0.0153(15) 0.0001(12) -0.0050(12) -0.0015(13)
O4 0.0145(15) 0.0287(16) 0.0295(17) 0.0010(13) -0.0075(12) -0.0030(12)
N1 0.020(2) 0.0218(19) 0.0192(19) 0.0052(15) -0.0085(16) -0.0035(15)
N2 0.0169(19) 0.0211(18) 0.0176(18) 0.0025(14) -0.0026(15) -0.0005(14)
C1 0.022(2) 0.017(2) 0.020(2) 0.0039(17) -0.0056(17) -0.0041(17)
C2 0.020(2) 0.022(2) 0.024(2) 0.0032(18) -0.0065(18) -0.0046(17)
C3 0.023(2) 0.023(2) 0.028(2) 0.0007(19) -0.0087(19) -0.0003(18)
C4 0.036(3) 0.023(2) 0.019(2) -0.0010(18) -0.0051(19) -0.0048(19)
C5 0.027(3) 0.022(2) 0.030(3) -0.0002(19) -0.0015(19) -0.0049(18)
C6 0.023(2) 0.019(2) 0.028(2) 0.0021(18) -0.0064(19) -0.0058(18)
C7 0.020(2) 0.020(2) 0.014(2) -0.0001(16) -0.0029(16) -0.0041(17)
C8 0.016(2) 0.021(2) 0.016(2) 0.0007(17) -0.0038(16) -0.0024(16)
C9 0.022(2) 0.024(2) 0.018(2) -0.0011(17) -0.0028(17) -0.0056(17)
C10 0.033(3) 0.018(2) 0.021(2) 0.0044(17) -0.0024(19) -0.0064(18)
C11 0.029(3) 0.023(2) 0.024(2) 0.0041(18) -0.0123(19) 0.0026(19)
C12 0.016(2) 0.028(2) 0.022(2) 0.0003(18) -0.0056(17) -0.0040(18)
C13 0.033(3) 0.033(3) 0.031(3) -0.004(2) -0.011(2) -0.004(2)
C14 0.032(3) 0.031(3) 0.036(3) -0.004(2) 0.003(2) -0.007(2)
C15 0.025(2) 0.025(2) 0.025(2) 0.0039(19) -0.0022(19) -0.0084(19)
C16 0.018(2) 0.016(2) 0.019(2) 0.0023(16) -0.0039(17) -0.0030(16)
C17 0.016(2) 0.020(2) 0.023(2) 0.0031(17) -0.0051(17) -0.0053(16)
C18 0.021(2) 0.020(2) 0.021(2) 0.0027(17) 0.0002(17) -0.0022(17)
C19 0.027(3) 0.023(2) 0.024(2) -0.0036(18) -0.0023(19) -0.0030(18)
C20 0.021(2) 0.023(2) 0.025(2) 0.0018(18) -0.0077(18) -0.0032(18)
C21 0.015(2) 0.020(2) 0.024(2) 0.0048(17) -0.0032(17) -0.0008(16)
C22 0.019(2) 0.022(2) 0.019(2) -0.0029(17) -0.0075(17) -0.0019(17)
C23 0.019(2) 0.023(2) 0.015(2) -0.0012(17) -0.0024(16) -0.0045(17)
C24 0.024(2) 0.021(2) 0.022(2) -0.0024(18) -0.0085(18) -0.0001(17)
C25 0.031(3) 0.022(2) 0.022(2) 0.0024(18) -0.0093(19) 0.0025(19)
C26 0.039(3) 0.021(2) 0.021(2) 0.0035(18) 0.001(2) -0.009(2)
C27 0.019(2) 0.024(2) 0.023(2) 0.0004(18) -0.0046(18) -0.0036(17)
C28 0.022(2) 0.031(2) 0.028(2) -0.001(2) 0.0016(19) -0.0039(19)
C29 0.026(3) 0.038(3) 0.031(3) -0.009(2) -0.008(2) -0.004(2)
C30 0.022(2) 0.031(2) 0.028(2) -0.003(2) -0.0119(19) 0.0020(19)

loop_
_atom_type_symbol
_atom_type_description
_atom_type_scat_dispersion_real
_atom_type_scat_dispersion_imag
_atom_type_scat_source
C C 0.0033 0.0016
;
International Tables for Crystallography
(Vol. C, Tables 4.2.6.8 and 6.1.1.4)
;
H H 0.0000 0.0000
;
International Tables for Crystallography
(Vol. C, Table 6.1.1.4)
;
O O 0.0106 0.0060
;
International Tables for Crystallography
(Vol. C, Tables 4.2.6.8 and 6.1.1.4)
;
N N 0.0061 0.0033
;
International Tables for Crystallography
(Vol. C, Tables 4.2.6.8 and 6.1.1.4)
;
S S 0.1246 0.1234
;
International Tables for Crystallography
(Vol. C, Tables 4.2.6.8 and 6.1.1.4)
;

loop_
_geom_angle_atom_site_label_1
_geom_angle_atom_site_label_2
_geom_angle_atom_site_label_3
_geom_angle
_geom_angle_site_symmetry_1
_geom_angle_site_symmetry_3
_geom_angle_publ_flag
O1 S1 O2 119.05(17) . . ?
O1 S1 N1 105.81(18) . . ?
O2 S1 N1 107.36(19) . . ?
O1 S1 C7 108.94(17) . . ?
O2 S1 C7 106.22(18) . . ?
N1 S1 C7 109.22(19) . . ?
O3 S2 O4 119.09(17) . . ?
O3 S2 N2 105.26(18) . . ?
O4 S2 N2 107.96(18) . . ?
O3 S2 C22 109.15(19) . . ?
O4 S2 C22 106.32(18) . . ?
N2 S2 C22 108.75(18) . . ?
C1 N1 S1 124.2(3) . . ?
C1 N1 H1 116(3) . . ?
S1 N1 H1 110(3) . . ?
C16 N2 S2 122.9(3) . . ?
C16 N2 H2 119(3) . . ?
S2 N2 H2 102(3) . . ?
C2 C1 C6 120.7(4) . . ?
C2 C1 N1 119.9(4) . . ?
C6 C1 N1 119.3(4) . . ?
C1 C2 C3 119.8(4) . . ?
C1 C2 H2A 120.1 . . ?
C3 C2 H2A 120.1 . . ?
C4 C3 C2 119.1(4) . . ?
C4 C3 C13 120.7(4) . . ?
C2 C3 C13 120.2(4) . . ?
C3 C4 C5 122.1(4) . . ?
C3 C4 H4 118.9 . . ?
C5 C4 H4 118.9 . . ?
C4 C5 C6 118.0(4) . . ?
C4 C5 C14 121.2(4) . . ?
C6 C5 C14 120.8(4) . . ?
C1 C6 C5 120.3(4) . . ?
C1 C6 H6 119.9 . . ?
C5 C6 H6 119.9 . . ?
C12 C7 C8 121.2(4) . . ?
C12 C7 S1 119.7(3) . . ?
C8 C7 S1 119.1(3) . . ?
C9 C8 C7 120.1(4) . . ?
C9 C8 H8 120.0 . . ?
C7 C8 H8 120.0 . . ?
C8 C9 C10 118.0(4) . . ?
C8 C9 C15 121.1(4) . . ?
C10 C9 C15 120.9(4) . . ?
C11 C10 C9 121.7(4) . . ?
C11 C10 H10 119.2 . . ?
C9 C10 H10 119.2 . . ?
C10 C11 C12 120.6(4) . . ?
C10 C11 H11 119.7 . . ?
C12 C11 H11 119.7 . . ?
C11 C12 C7 118.5(4) . . ?
C11 C12 H12 120.7 . . ?
C7 C12 H12 120.7 . . ?
C3 C13 H13A 109.5 . . ?
C3 C13 H13B 109.5 . . ?
H13A C13 H13B 109.5 . . ?
C3 C13 H13C 109.5 . . ?
H13A C13 H13C 109.5 . . ?
H13B C13 H13C 109.5 . . ?
C5 C14 H14A 109.5 . . ?
C5 C14 H14B 109.5 . . ?
H14A C14 H14B 109.5 . . ?
C5 C14 H14C 109.5 . . ?
H14A C14 H14C 109.5 . . ?
H14B C14 H14C 109.5 . . ?
C9 C15 H15A 109.5 . . ?
C9 C15 H15B 109.5 . . ?
H15A C15 H15B 109.5 . . ?
C9 C15 H15C 109.5 . . ?
H15A C15 H15C 109.5 . . ?
H15B C15 H15C 109.5 . . ?
C21 C16 C17 120.6(4) . . ?
C21 C16 N2 118.9(4) . . ?
C17 C16 N2 120.4(3) . . ?
C18 C17 C16 119.8(4) . . ?
C18 C17 H17 120.1 . . ?
C16 C17 H17 120.1 . . ?
C17 C18 C19 119.0(4) . . ?
C17 C18 C28 120.4(4) . . ?
C19 C18 C28 120.5(4) . . ?
C18 C19 C20 121.2(4) . . ?
C18 C19 H19 119.4 . . ?
C20 C19 H19 119.4 . . ?
C21 C20 C19 118.9(4) . . ?
C21 C20 C29 121.0(4) . . ?
C19 C20 C29 120.0(4) . . ?
C16 C21 C20 120.3(4) . . ?
C16 C21 H21 119.9 . . ?
C20 C21 H21 119.9 . . ?
C27 C22 C23 121.6(4) . . ?
C27 C22 S2 119.2(3) . . ?
C23 C22 S2 119.1(3) . . ?
C24 C23 C22 120.2(4) . . ?
C24 C23 H23 119.9 . . ?
C22 C23 H23 119.9 . . ?
C23 C24 C25 118.1(4) . . ?
C23 C24 C30 121.2(4) . . ?
C25 C24 C30 120.7(4) . . ?
C26 C25 C24 121.4(4) . . ?
C26 C25 H25 119.3 . . ?
C24 C25 H25 119.3 . . ?
C25 C26 C27 120.7(4) . . ?
C25 C26 H26 119.6 . . ?
C27 C26 H26 119.6 . . ?
C22 C27 C26 118.0(4) . . ?
C22 C27 H27 121.0 . . ?
C26 C27 H27 121.0 . . ?
C18 C28 H28A 109.5 . . ?
C18 C28 H28B 109.5 . . ?
H28A C28 H28B 109.5 . . ?
C18 C28 H28C 109.5 . . ?
H28A C28 H28C 109.5 . . ?
H28B C28 H28C 109.5 . . ?
C20 C29 H29A 109.5 . . ?
C20 C29 H29B 109.5 . . ?
H29A C29 H29B 109.5 . . ?
C20 C29 H29C 109.5 . . ?
H29A C29 H29C 109.5 . . ?
H29B C29 H29C 109.5 . . ?
C24 C30 H30A 109.5 . . ?
C24 C30 H30B 109.5 . . ?
H30A C30 H30B 109.5 . . ?
C24 C30 H30C 109.5 . . ?
H30A C30 H30C 109.5 . . ?
H30B C30 H30C 109.5 . . ?

loop_
_geom_bond_atom_site_label_1
_geom_bond_atom_site_label_2
_geom_bond_distance
_geom_bond_site_symmetry_2
_geom_bond_publ_flag
S1 O1 1.433(3) . ?
S1 O2 1.443(3) . ?
S1 N1 1.620(4) . ?
S1 C7 1.760(4) . ?
S2 O3 1.432(3) . ?
S2 O4 1.442(3) . ?
S2 N2 1.637(3) . ?
S2 C22 1.763(4) . ?
N1 C1 1.438(5) . ?
N1 H1 0.77(4) . ?
N2 C16 1.441(5) . ?
N2 H2 0.94(5) . ?
C1 C2 1.388(6) . ?
C1 C6 1.394(6) . ?
C2 C3 1.389(6) . ?
C2 H2A 0.9500 . ?
C3 C4 1.390(6) . ?
C3 C13 1.507(6) . ?
C4 C5 1.397(6) . ?
C4 H4 0.9500 . ?
C5 C6 1.395(6) . ?
C5 C14 1.503(6) . ?
C6 H6 0.9500 . ?
C7 C12 1.393(6) . ?
C7 C8 1.399(6) . ?
C8 C9 1.396(5) . ?
C8 H8 0.9500 . ?
C9 C10 1.404(6) . ?
C9 C15 1.504(6) . ?
C10 C11 1.374(6) . ?
C10 H10 0.9500 . ?
C11 C12 1.391(6) . ?
C11 H11 0.9500 . ?
C12 H12 0.9500 . ?
C13 H13A 0.9800 . ?
C13 H13B 0.9800 . ?
C13 H13C 0.9800 . ?
C14 H14A 0.9800 . ?
C14 H14B 0.9800 . ?
C14 H14C 0.9800 . ?
C15 H15A 0.9800 . ?
C15 H15B 0.9800 . ?
C15 H15C 0.9800 . ?
C16 C21 1.387(5) . ?
C16 C17 1.395(6) . ?
C17 C18 1.392(6) . ?
C17 H17 0.9500 . ?
C18 C19 1.395(6) . ?
C18 C28 1.508(6) . ?
C19 C20 1.400(6) . ?
C19 H19 0.9500 . ?
C20 C21 1.386(6) . ?
C20 C29 1.513(6) . ?
C21 H21 0.9500 . ?
C22 C27 1.386(6) . ?
C22 C23 1.396(6) . ?
C23 C24 1.389(6) . ?
C23 H23 0.9500 . ?
C24 C25 1.398(6) . ?
C24 C30 1.511(6) . ?
C25 C26 1.383(6) . ?
C25 H25 0.9500 . ?
C26 C27 1.393(6) . ?
C26 H26 0.9500 . ?
C27 H27 0.9500 . ?
C28 H28A 0.9800 . ?
C28 H28B 0.9800 . ?
C28 H28C 0.9800 . ?
C29 H29A 0.9800 . ?
C29 H29B 0.9800 . ?
C29 H29C 0.9800 . ?
C30 H30A 0.9800 . ?
C30 H30B 0.9800 . ?
C30 H30C 0.9800 . ?

loop_
_geom_hbond_atom_site_label_D
_geom_hbond_atom_site_label_H
_geom_hbond_atom_site_label_A
_geom_hbond_site_symmetry_D
_geom_hbond_site_symmetry_H
_geom_hbond_site_symmetry_A
_geom_hbond_distance_DA
_geom_hbond_distance_DH
_geom_hbond_distance_HA
_geom_hbond_angle_DHA
_geom_hbond_publ_flag
N1 H1 O4 . . 1_655 2.854(5) 0.77(4) 2.09(4) 174(4) no
N2 H2 O2 . . . 2.837(4) 0.94(5) 1.91(5) 172(4) no

loop_
_geom_torsion_atom_site_label_1
_geom_torsion_atom_site_label_2
_geom_torsion_atom_site_label_3
_geom_torsion_atom_site_label_4
_geom_torsion
_geom_torsion_site_symmetry_1
_geom_torsion_site_symmetry_2
_geom_torsion_site_symmetry_3
_geom_torsion_site_symmetry_4
_geom_torsion_publ_flag
O1 S1 N1 C1 -179.3(3) . . . . ?
O2 S1 N1 C1 52.6(4) . . . . ?
C7 S1 N1 C1 -62.2(4) . . . . ?
O3 S2 N2 C16 -176.7(3) . . . . ?
O4 S2 N2 C16 55.1(3) . . . . ?
C22 S2 N2 C16 -59.8(4) . . . . ?
S1 N1 C1 C2 -60.6(5) . . . . ?
S1 N1 C1 C6 123.0(4) . . . . ?
C6 C1 C2 C3 -1.8(6) . . . . ?
N1 C1 C2 C3 -178.1(4) . . . . ?
C1 C2 C3 C4 1.4(6) . . . . ?
C1 C2 C3 C13 179.0(4) . . . . ?
C2 C3 C4 C5 0.1(6) . . . . ?
C13 C3 C4 C5 -177.5(4) . . . . ?
C3 C4 C5 C6 -1.1(6) . . . . ?
C3 C4 C5 C14 179.5(4) . . . . ?
C2 C1 C6 C5 0.7(6) . . . . ?
N1 C1 C6 C5 177.1(4) . . . . ?
C4 C5 C6 C1 0.7(6) . . . . ?
C14 C5 C6 C1 -179.9(4) . . . . ?
O1 S1 C7 C12 -127.9(3) . . . . ?
O2 S1 C7 C12 1.4(4) . . . . ?
N1 S1 C7 C12 116.9(3) . . . . ?
O1 S1 C7 C8 49.2(4) . . . . ?
O2 S1 C7 C8 178.6(3) . . . . ?
N1 S1 C7 C8 -65.9(4) . . . . ?
C12 C7 C8 C9 -0.9(6) . . . . ?
S1 C7 C8 C9 -178.0(3) . . . . ?
C7 C8 C9 C10 0.3(6) . . . . ?
C7 C8 C9 C15 178.8(4) . . . . ?
C8 C9 C10 C11 -0.3(6) . . . . ?
C15 C9 C10 C11 -178.8(4) . . . . ?
C9 C10 C11 C12 0.8(6) . . . . ?
C10 C11 C12 C7 -1.3(6) . . . . ?
C8 C7 C12 C11 1.4(6) . . . . ?
S1 C7 C12 C11 178.4(3) . . . . ?
S2 N2 C16 C21 121.5(4) . . . . ?
S2 N2 C16 C17 -62.6(5) . . . . ?
C21 C16 C17 C18 -0.6(6) . . . . ?
N2 C16 C17 C18 -176.5(3) . . . . ?
C16 C17 C18 C19 1.3(6) . . . . ?
C16 C17 C18 C28 179.0(4) . . . . ?
C17 C18 C19 C20 -0.5(6) . . . . ?
C28 C18 C19 C20 -178.3(4) . . . . ?
C18 C19 C20 C21 -0.8(6) . . . . ?
C18 C19 C20 C29 178.2(4) . . . . ?
C17 C16 C21 C20 -0.8(6) . . . . ?
N2 C16 C21 C20 175.2(4) . . . . ?
C19 C20 C21 C16 1.5(6) . . . . ?
C29 C20 C21 C16 -177.6(4) . . . . ?
O3 S2 C22 C27 -131.2(3) . . . . ?
O4 S2 C22 C27 -1.6(4) . . . . ?
N2 S2 C22 C27 114.5(3) . . . . ?
O3 S2 C22 C23 47.7(4) . . . . ?
O4 S2 C22 C23 177.4(3) . . . . ?
N2 S2 C22 C23 -66.6(4) . . . . ?
C27 C22 C23 C24 0.9(6) . . . . ?
S2 C22 C23 C24 -178.0(3) . . . . ?
C22 C23 C24 C25 -2.1(6) . . . . ?
C22 C23 C24 C30 178.5(4) . . . . ?
C23 C24 C25 C26 1.7(6) . . . . ?
C30 C24 C25 C26 -178.9(4) . . . . ?
C24 C25 C26 C27 -0.2(6) . . . . ?
C23 C22 C27 C26 0.6(6) . . . . ?
S2 C22 C27 C26 179.5(3) . . . . ?
C25 C26 C27 C22 -1.0(6) . . . . ?
